data_4305331
loop_
_publ_author_name
'Meisu Zhou'
'Yanping Song'
'Tao Gong'
'Hongbo Tong'
'Jianping Guo'
'Linhong Weng'
'Diansheng Liu'

_publ_section_title
;
Synthesis and Structures of Selected Triazapentadienate of Li, Mn, Fe, Co,
Ni, Cu(I), and Cu(II) using 2,4-N,N'-Disubstituted
1,3,5-Triazapentadienate Anions as Ancillary Ligands:
[N(Ar)C(NMe2)NC(NMe2)N(R)]- (Ar = Ph, 2,6-iPr2-C6H3; R = H, SiMe3)
;
_journal_name_full 'Inorganic Chemistry'
_journal_page_first 6692
_journal_page_last 6700
_journal_paper_doi 10.1021/ic800320e
_journal_volume 47
_journal_year 2008
_chemical_formula_sum 'C30 H52 Fe N10 Si2'
_chemical_formula_weight 664.85
_chemical_name_systematic
; 
 ? 
;
_space_group_IT_number 2
_symmetry_cell_setting triclinic
_symmetry_space_group_name_Hall '-P 1'
_symmetry_space_group_name_H-M 'P -1'
_atom_sites_solution_hydrogens geom
_atom_sites_solution_primary direct
_atom_sites_solution_secondary difmap
_audit_creation_method SHELXL-97
_cell_angle_alpha 90.709(2)
_cell_angle_beta 107.657(2)
_cell_angle_gamma 115.459(2)
_cell_formula_units_Z 2
_cell_length_a 11.130(2)
_cell_length_b 11.964(2)
_cell_length_c 16.128(3)
_cell_measurement_temperature 213(2)
_cell_volume 1822.1(6)
_computing_cell_refinement SAINT
_computing_data_collection SMART
_computing_data_reduction SAINT
_computing_molecular_graphics SHELXTL
_computing_publication_material SHELXTL
_computing_structure_refinement 'SHELXL-97 (Sheldrick, 1997)'
_computing_structure_solution 'SHELXS-97 (Sheldrick, 1990)'
_diffrn_ambient_temperature 213(2)
_diffrn_measured_fraction_theta_full 0.977
_diffrn_measured_fraction_theta_max 0.977
_diffrn_measurement_device_type 'CCD AREA DETECTOR'
_diffrn_measurement_method \W
_diffrn_radiation_monochromator graphite
_diffrn_radiation_source 'fine-focus sealed tube'
_diffrn_radiation_type MoK\a
_diffrn_radiation_wavelength 0.71073
_diffrn_reflns_av_R_equivalents 0.0186
_diffrn_reflns_av_sigmaI/netI 0.0431
_diffrn_reflns_limit_h_max 13
_diffrn_reflns_limit_h_min -12
_diffrn_reflns_limit_k_max 14
_diffrn_reflns_limit_k_min -9
_diffrn_reflns_limit_l_max 19
_diffrn_reflns_limit_l_min -17
_diffrn_reflns_number 7565
_diffrn_reflns_theta_full 25.01
_diffrn_reflns_theta_max 25.01
_diffrn_reflns_theta_min 1.91
_exptl_absorpt_coefficient_mu 0.514
_exptl_absorpt_correction_T_max 0.9042
_exptl_absorpt_correction_T_min 0.8610
_exptl_absorpt_correction_type multi-scan
_exptl_absorpt_process_details SADABS
_exptl_crystal_colour Yellow
_exptl_crystal_density_diffrn 1.212
_exptl_crystal_density_method 'not measured'
_exptl_crystal_description Block
_exptl_crystal_F_000 712
_exptl_crystal_size_max 0.30
_exptl_crystal_size_mid 0.20
_exptl_crystal_size_min 0.20
_refine_diff_density_max 0.405
_refine_diff_density_min -0.307
_refine_diff_density_rms 0.054
_refine_ls_extinction_method none
_refine_ls_goodness_of_fit_ref 1.091
_refine_ls_hydrogen_treatment constr
_refine_ls_matrix_type full
_refine_ls_number_parameters 402
_refine_ls_number_reflns 6291
_refine_ls_number_restraints 0
_refine_ls_restrained_S_all 1.091
_refine_ls_R_factor_all 0.0500
_refine_ls_R_factor_gt 0.0445
_refine_ls_shift/su_max 0.001
_refine_ls_shift/su_mean 0.000
_refine_ls_structure_factor_coef Fsqd
_refine_ls_weighting_details 'calc w=1/[\s^2^(Fo^2^)+(0.0444P)^2^+0.8177P] where P=(Fo^2^+2Fc^2^)/3'
_refine_ls_weighting_scheme calc
_refine_ls_wR_factor_gt 0.1043
_refine_ls_wR_factor_ref 0.1075
_reflns_number_gt 5679
_reflns_number_total 6291
_reflns_threshold_expression >2sigma(I)
_cod_data_source_file ic800320e-file001_4.cif
_cod_data_source_block 3
_cod_depositor_comments
;
The following automatic conversions were performed:
'_symmetry_cell_setting' value 'Triclinic' changed to 'triclinic'
according to '/home/saulius/struct/CIF-dictionaries/cif_core.dic'
dictionary named 'cif_core.dic' version 2.4.1 from
2010-06-29.

'_exptl_absorpt_correction_type' value 'Multi-scan' changed
to 'multi-scan' according to
'/home/saulius/struct/CIF-dictionaries/cif_core.dic' dictionary named
'cif_core.dic' version 2.4.1 from 2010-06-29.

Automatic conversion script
Id: cif_fix_enum 1527 2010-12-29 10:47:43Z saulius 
;
_cod_database_code 4305331

loop_
_symmetry_equiv_pos_as_xyz
'x, y, z'
'-x, -y, -z'

loop_
_atom_site_label
_atom_site_type_symbol
_atom_site_fract_x
_atom_site_fract_y
_atom_site_fract_z
_atom_site_U_iso_or_equiv
_atom_site_adp_type
_atom_site_occupancy
_atom_site_symmetry_multiplicity
_atom_site_calc_flag
_atom_site_refinement_flags
_atom_site_disorder_assembly
_atom_site_disorder_group
Fe Fe 0.50645(3) 0.74351(3) 0.73427(2) 0.02503(11) Uani 1 1 d . . .
Si1 Si 0.76725(8) 1.00023(7) 0.71213(5) 0.03517(19) Uani 1 1 d . . .
Si2 Si 0.66811(7) 0.59522(7) 0.84228(5) 0.03310(18) Uani 1 1 d . . .
N1 N 0.6614(2) 0.92145(18) 0.77422(13) 0.0264(4) Uani 1 1 d . . .
N10 N 0.3794(2) 0.67547(19) 0.60623(12) 0.0274(4) Uani 1 1 d . . .
N6 N 0.5236(2) 0.58433(18) 0.75555(13) 0.0275(4) Uani 1 1 d . . .
C23 C 0.3318(3) 0.8540(3) 0.59398(17) 0.0369(6) Uani 1 1 d . . .
H23 H 0.4252 0.9044 0.6298 0.044 Uiso 1 1 calc R . .
N5 N 0.3911(2) 0.76490(19) 0.80454(13) 0.0297(5) Uani 1 1 d . . .
C16 C 0.4212(3) 0.4815(2) 0.69909(16) 0.0292(5) Uani 1 1 d . . .
N8 N 0.3675(2) 0.47355(19) 0.61201(13) 0.0301(5) Uani 1 1 d . . .
C7 C 0.2739(3) 0.6585(2) 0.81287(17) 0.0315(6) Uani 1 1 d . . .
N7 N 0.3684(2) 0.3687(2) 0.72823(14) 0.0378(5) Uani 1 1 d . . .
N2 N 0.7904(2) 1.0940(2) 0.88932(14) 0.0353(5) Uani 1 1 d . . .
C27 C 0.1466(3) 0.6558(3) 0.51386(16) 0.0342(6) Uani 1 1 d . . .
H27 H 0.1136 0.5709 0.4947 0.041 Uiso 1 1 calc R . .
N3 N 0.5530(2) 0.9759(2) 0.86464(14) 0.0331(5) Uani 1 1 d . . .
C22 C 0.2870(3) 0.7273(2) 0.56839(15) 0.0288(5) Uani 1 1 d . . .
C1 C 0.6595(3) 0.9888(2) 0.84076(16) 0.0289(5) Uani 1 1 d . . .
N4 N 0.3204(2) 0.9121(2) 0.84352(17) 0.0454(6) Uani 1 1 d . . .
N9 N 0.3298(2) 0.5399(2) 0.48002(13) 0.0378(5) Uani 1 1 d . . .
C19 C 0.3614(3) 0.5650(2) 0.56813(16) 0.0296(6) Uani 1 1 d . . .
C4 C 0.4208(3) 0.8805(2) 0.83526(16) 0.0313(6) Uani 1 1 d . . .
C8 C 0.2566(3) 0.6412(3) 0.89447(18) 0.0408(7) Uani 1 1 d . . .
H8 H 0.3205 0.7016 0.9440 0.049 Uiso 1 1 calc R . .
C2 C 0.8949(3) 1.0577(3) 0.94341(19) 0.0500(8) Uani 1 1 d . . .
H2A H 0.8728 1.0317 0.9953 0.075 Uiso 1 1 calc R . .
H2B H 0.9874 1.1280 0.9604 0.075 Uiso 1 1 calc R . .
H2C H 0.8931 0.9896 0.9102 0.075 Uiso 1 1 calc R . .
C21 C 0.3554(3) 0.6355(3) 0.42416(18) 0.0460(7) Uani 1 1 d . . .
H21A H 0.4062 0.7171 0.4602 0.069 Uiso 1 1 calc R . .
H21B H 0.2665 0.6262 0.3842 0.069 Uiso 1 1 calc R . .
H21C H 0.4103 0.6266 0.3911 0.069 Uiso 1 1 calc R . .
C12 C 0.1797(3) 0.5644(3) 0.74126(18) 0.0412(7) Uani 1 1 d . . .
H12 H 0.1909 0.5724 0.6864 0.049 Uiso 1 1 calc R . .
C3 C 0.7809(3) 1.1884(3) 0.9413(2) 0.0510(8) Uani 1 1 d . . .
H3A H 0.7115 1.2109 0.9051 0.077 Uiso 1 1 calc R . .
H3B H 0.8714 1.2614 0.9630 0.077 Uiso 1 1 calc R . .
H3C H 0.7537 1.1549 0.9902 0.077 Uiso 1 1 calc R . .
C30 C 0.6880(4) 0.4480(3) 0.8447(2) 0.0571(9) Uani 1 1 d . . .
H30A H 0.6316 0.3937 0.8760 0.086 Uiso 1 1 calc R . .
H30B H 0.7856 0.4683 0.8739 0.086 Uiso 1 1 calc R . .
H30C H 0.6570 0.4064 0.7854 0.086 Uiso 1 1 calc R . .
C28 C 0.8299(3) 0.7150(3) 0.82615(19) 0.0463(7) Uani 1 1 d . . .
H28A H 0.8339 0.6897 0.7707 0.069 Uiso 1 1 calc R . .
H28B H 0.9120 0.7229 0.8731 0.069 Uiso 1 1 calc R . .
H28C H 0.8276 0.7943 0.8263 0.069 Uiso 1 1 calc R . .
C24 C 0.2405(3) 0.9070(3) 0.56731(19) 0.0477(7) Uani 1 1 d . . .
H24 H 0.2732 0.9922 0.5851 0.057 Uiso 1 1 calc R . .
C9 C 0.1460(3) 0.5358(3) 0.9025(2) 0.0508(8) Uani 1 1 d . . .
H9 H 0.1351 0.5266 0.9574 0.061 Uiso 1 1 calc R . .
C26 C 0.0559(3) 0.7091(3) 0.48790(19) 0.0429(7) Uani 1 1 d . . .
H26 H -0.0374 0.6596 0.4518 0.052 Uiso 1 1 calc R . .
C15 C 0.7201(4) 0.8822(3) 0.6173(2) 0.0557(9) Uani 1 1 d . . .
H15A H 0.7358 0.8133 0.6385 0.084 Uiso 1 1 calc R . .
H15B H 0.7779 0.9201 0.5820 0.084 Uiso 1 1 calc R . .
H15C H 0.6222 0.8520 0.5821 0.084 Uiso 1 1 calc R . .
C11 C 0.0696(3) 0.4588(3) 0.7503(2) 0.0485(8) Uani 1 1 d . . .
H11 H 0.0068 0.3969 0.7015 0.058 Uiso 1 1 calc R . .
C14 C 0.7242(3) 1.1278(3) 0.6719(2) 0.0512(8) Uani 1 1 d . . .
H14A H 0.6250 1.0930 0.6383 0.077 Uiso 1 1 calc R . .
H14B H 0.7783 1.1687 0.6353 0.077 Uiso 1 1 calc R . .
H14C H 0.7469 1.1877 0.7214 0.077 Uiso 1 1 calc R . .
C10 C 0.0516(3) 0.4442(3) 0.8312(2) 0.0490(8) Uani 1 1 d . . .
H10 H -0.0233 0.3733 0.8371 0.059 Uiso 1 1 calc R . .
C20 C 0.2892(4) 0.4149(3) 0.43752(19) 0.0519(8) Uani 1 1 d . . .
H20A H 0.3705 0.4120 0.4305 0.078 Uiso 1 1 calc R . .
H20B H 0.2177 0.3957 0.3807 0.078 Uiso 1 1 calc R . .
H20C H 0.2527 0.3545 0.4733 0.078 Uiso 1 1 calc R . .
C6 C 0.1742(3) 0.8453(3) 0.7839(3) 0.0632(10) Uani 1 1 d . . .
H6A H 0.1698 0.7971 0.7341 0.095 Uiso 1 1 calc R . .
H6B H 0.1396 0.9047 0.7639 0.095 Uiso 1 1 calc R . .
H6C H 0.1167 0.7901 0.8143 0.095 Uiso 1 1 calc R . .
C17 C 0.3521(3) 0.3634(3) 0.81447(19) 0.0493(8) Uani 1 1 d . . .
H17A H 0.3945 0.4471 0.8462 0.074 Uiso 1 1 calc R . .
H17B H 0.3978 0.3174 0.8469 0.074 Uiso 1 1 calc R . .
H17C H 0.2532 0.3222 0.8072 0.074 Uiso 1 1 calc R . .
C25 C 0.1018(3) 0.8347(3) 0.5147(2) 0.0487(8) Uani 1 1 d . . .
H25 H 0.0401 0.8701 0.4976 0.058 Uiso 1 1 calc R . .
C18 C 0.2752(3) 0.2533(3) 0.6657(2) 0.0551(9) Uani 1 1 d . . .
H18A H 0.1807 0.2446 0.6454 0.083 Uiso 1 1 calc R . .
H18B H 0.2761 0.1833 0.6939 0.083 Uiso 1 1 calc R . .
H18C H 0.3071 0.2556 0.6165 0.083 Uiso 1 1 calc R . .
C13 C 0.9639(3) 1.0683(3) 0.7639(2) 0.0592(9) Uani 1 1 d . . .
H13A H 0.9980 1.1401 0.8076 0.089 Uiso 1 1 calc R . .
H13B H 1.0066 1.0933 0.7194 0.089 Uiso 1 1 calc R . .
H13C H 0.9880 1.0065 0.7913 0.089 Uiso 1 1 calc R . .
C5 C 0.3636(4) 1.0377(3) 0.8868(3) 0.0634(10) Uani 1 1 d . . .
H5A H 0.4411 1.0588 0.9410 0.095 Uiso 1 1 calc R . .
H5B H 0.2854 1.0398 0.8992 0.095 Uiso 1 1 calc R . .
H5C H 0.3927 1.0972 0.8487 0.095 Uiso 1 1 calc R . .
C29 C 0.6636(3) 0.6512(3) 0.94896(18) 0.0563(9) Uani 1 1 d . . .
H29A H 0.6577 0.7289 0.9460 0.085 Uiso 1 1 calc R . .
H29B H 0.7481 0.6640 0.9957 0.085 Uiso 1 1 calc R . .
H29C H 0.5824 0.5896 0.9602 0.085 Uiso 1 1 calc R . .

loop_
_atom_site_aniso_label
_atom_site_aniso_U_11
_atom_site_aniso_U_22
_atom_site_aniso_U_33
_atom_site_aniso_U_23
_atom_site_aniso_U_13
_atom_site_aniso_U_12
Fe 0.02441(19) 0.02137(19) 0.02575(19) 0.00019(14) 0.00843(14) 0.00748(15)
Si1 0.0338(4) 0.0249(4) 0.0454(4) 0.0038(3) 0.0210(3) 0.0072(3)
Si2 0.0321(4) 0.0340(4) 0.0283(4) 0.0027(3) 0.0053(3) 0.0141(3)
N1 0.0241(10) 0.0213(10) 0.0312(11) 0.0010(9) 0.0097(9) 0.0079(9)
N10 0.0280(11) 0.0257(11) 0.0258(10) 0.0028(9) 0.0081(9) 0.0105(9)
N6 0.0255(10) 0.0231(11) 0.0299(11) 0.0034(9) 0.0074(9) 0.0091(9)
C23 0.0379(15) 0.0311(14) 0.0332(14) 0.0012(12) 0.0039(12) 0.0137(13)
N5 0.0261(11) 0.0306(12) 0.0311(11) 0.0000(9) 0.0130(9) 0.0097(9)
C16 0.0281(13) 0.0265(13) 0.0356(14) 0.0055(11) 0.0125(11) 0.0136(11)
N8 0.0341(11) 0.0256(11) 0.0271(11) 0.0006(9) 0.0075(9) 0.0125(10)
C7 0.0275(13) 0.0317(14) 0.0356(14) 0.0030(11) 0.0135(11) 0.0121(12)
N7 0.0403(13) 0.0257(11) 0.0357(12) 0.0060(10) 0.0085(10) 0.0076(10)
N2 0.0312(12) 0.0269(11) 0.0383(12) -0.0043(10) 0.0063(10) 0.0089(10)
C27 0.0316(14) 0.0315(14) 0.0350(14) 0.0038(12) 0.0107(11) 0.0110(12)
N3 0.0320(12) 0.0289(12) 0.0375(12) 0.0007(10) 0.0140(10) 0.0117(10)
C22 0.0343(14) 0.0275(13) 0.0253(12) 0.0054(10) 0.0125(11) 0.0130(12)
C1 0.0312(13) 0.0236(13) 0.0306(13) 0.0046(11) 0.0081(11) 0.0130(11)
N4 0.0408(13) 0.0382(14) 0.0688(17) 0.0099(13) 0.0292(12) 0.0211(12)
N9 0.0540(14) 0.0351(13) 0.0259(11) 0.0021(10) 0.0130(10) 0.0221(12)
C19 0.0274(13) 0.0291(14) 0.0284(13) 0.0017(11) 0.0091(10) 0.0097(11)
C4 0.0336(14) 0.0359(15) 0.0304(13) 0.0076(11) 0.0165(11) 0.0173(12)
C8 0.0468(16) 0.0382(16) 0.0334(14) 0.0006(12) 0.0158(13) 0.0146(14)
C2 0.0354(16) 0.0490(19) 0.0483(18) -0.0078(15) -0.0017(14) 0.0149(15)
C21 0.0582(19) 0.0564(19) 0.0314(15) 0.0104(14) 0.0199(14) 0.0301(16)
C12 0.0331(15) 0.0447(17) 0.0355(15) 0.0020(13) 0.0148(12) 0.0067(13)
C3 0.0549(19) 0.0337(16) 0.0529(18) -0.0113(14) 0.0119(15) 0.0148(15)
C30 0.0544(19) 0.052(2) 0.060(2) 0.0104(17) 0.0025(16) 0.0321(17)
C28 0.0321(15) 0.0522(19) 0.0451(17) 0.0034(14) 0.0057(13) 0.0159(14)
C24 0.062(2) 0.0359(16) 0.0484(17) 0.0045(14) 0.0119(15) 0.0294(16)
C9 0.063(2) 0.0481(19) 0.0427(17) 0.0108(15) 0.0315(16) 0.0179(17)
C26 0.0343(15) 0.0489(18) 0.0413(16) 0.0058(14) 0.0079(12) 0.0185(14)
C15 0.067(2) 0.0417(18) 0.0554(19) -0.0003(15) 0.0402(17) 0.0092(17)
C11 0.0334(15) 0.0451(18) 0.0445(17) -0.0047(14) 0.0131(13) -0.0015(14)
C14 0.0568(19) 0.0360(16) 0.060(2) 0.0161(15) 0.0255(16) 0.0163(15)
C10 0.0421(17) 0.0432(17) 0.0554(19) 0.0079(15) 0.0282(15) 0.0063(14)
C20 0.070(2) 0.0494(19) 0.0366(16) -0.0058(14) 0.0151(15) 0.0297(17)
C6 0.0396(18) 0.071(2) 0.094(3) 0.028(2) 0.0301(18) 0.0327(18)
C17 0.0499(18) 0.0438(17) 0.0489(18) 0.0201(15) 0.0216(15) 0.0130(15)
C25 0.0515(18) 0.056(2) 0.0484(17) 0.0103(15) 0.0121(15) 0.0362(17)
C18 0.059(2) 0.0244(15) 0.0551(19) 0.0039(14) 0.0055(16) 0.0051(15)
C13 0.0362(16) 0.053(2) 0.085(2) 0.0072(19) 0.0318(17) 0.0105(16)
C5 0.077(2) 0.0475(19) 0.098(3) 0.0165(19) 0.057(2) 0.0386(19)
C29 0.055(2) 0.071(2) 0.0331(16) -0.0006(15) 0.0105(14) 0.0224(18)

loop_
_atom_type_symbol
_atom_type_description
_atom_type_scat_dispersion_real
_atom_type_scat_dispersion_imag
_atom_type_scat_source
C C 0.0033 0.0016 'International Tables Vol C Tables 4.2.6.8 and 6.1.1.4'
H H 0.0000 0.0000 'International Tables Vol C Tables 4.2.6.8 and 6.1.1.4'
N N 0.0061 0.0033 'International Tables Vol C Tables 4.2.6.8 and 6.1.1.4'
Si Si 0.0817 0.0704 'International Tables Vol C Tables 4.2.6.8 and 6.1.1.4'
Fe Fe 0.3463 0.8444 'International Tables Vol C Tables 4.2.6.8 and 6.1.1.4'

loop_
_geom_angle_atom_site_label_1
_geom_angle_atom_site_label_2
_geom_angle_atom_site_label_3
_geom_angle
_geom_angle_site_symmetry_1
_geom_angle_site_symmetry_3
_geom_angle_publ_flag
N1 Fe N6 127.57(8) . . ?
N1 Fe N10 122.32(8) . . ?
N6 Fe N10 94.16(8) . . ?
N1 Fe N5 94.57(8) . . ?
N6 Fe N5 108.75(8) . . ?
N10 Fe N5 108.71(8) . . ?
N1 Si1 C15 106.09(12) . . ?
N1 Si1 C14 108.97(12) . . ?
C15 Si1 C14 109.84(16) . . ?
N1 Si1 C13 118.85(13) . . ?
C15 Si1 C13 104.80(16) . . ?
C14 Si1 C13 108.01(15) . . ?
N6 Si2 C28 107.47(12) . . ?
N6 Si2 C29 110.29(13) . . ?
C28 Si2 C29 107.51(15) . . ?
N6 Si2 C30 113.73(13) . . ?
C28 Si2 C30 105.38(15) . . ?
C29 Si2 C30 112.05(16) . . ?
C1 N1 Si1 118.74(16) . . ?
C1 N1 Fe 116.33(16) . . ?
Si1 N1 Fe 123.16(11) . . ?
C19 N10 C22 121.6(2) . . ?
C19 N10 Fe 118.75(16) . . ?
C22 N10 Fe 117.66(15) . . ?
C16 N6 Si2 127.28(17) . . ?
C16 N6 Fe 114.98(15) . . ?
Si2 N6 Fe 117.73(11) . . ?
C24 C23 C22 121.4(3) . . ?
C24 C23 H23 119.3 . . ?
C22 C23 H23 119.3 . . ?
C4 N5 C7 121.3(2) . . ?
C4 N5 Fe 118.20(16) . . ?
C7 N5 Fe 120.25(16) . . ?
N8 C16 N6 125.9(2) . . ?
N8 C16 N7 113.8(2) . . ?
N6 C16 N7 120.2(2) . . ?
C19 N8 C16 127.3(2) . . ?
C12 C7 C8 118.0(2) . . ?
C12 C7 N5 120.8(2) . . ?
C8 C7 N5 121.0(2) . . ?
C16 N7 C18 120.4(2) . . ?
C16 N7 C17 120.7(2) . . ?
C18 N7 C17 114.0(2) . . ?
C1 N2 C3 115.9(2) . . ?
C1 N2 C2 112.7(2) . . ?
C3 N2 C2 110.4(2) . . ?
C26 C27 C22 121.0(3) . . ?
C26 C27 H27 119.5 . . ?
C22 C27 H27 119.5 . . ?
C1 N3 C4 127.3(2) . . ?
C23 C22 C27 117.3(2) . . ?
C23 C22 N10 118.7(2) . . ?
C27 C22 N10 123.6(2) . . ?
N3 C1 N1 129.3(2) . . ?
N3 C1 N2 114.6(2) . . ?
N1 C1 N2 116.0(2) . . ?
C4 N4 C5 119.5(2) . . ?
C4 N4 C6 120.7(3) . . ?
C5 N4 C6 115.9(3) . . ?
C19 N9 C21 123.7(2) . . ?
C19 N9 C20 120.6(2) . . ?
C21 N9 C20 114.9(2) . . ?
N8 C19 N9 115.4(2) . . ?
N8 C19 N10 123.8(2) . . ?
N9 C19 N10 120.7(2) . . ?
N5 C4 N3 123.2(2) . . ?
N5 C4 N4 122.8(2) . . ?
N3 C4 N4 113.9(2) . . ?
C9 C8 C7 120.6(3) . . ?
C9 C8 H8 119.7 . . ?
C7 C8 H8 119.7 . . ?
N2 C2 H2A 109.5 . . ?
N2 C2 H2B 109.5 . . ?
H2A C2 H2B 109.5 . . ?
N2 C2 H2C 109.5 . . ?
H2A C2 H2C 109.5 . . ?
H2B C2 H2C 109.5 . . ?
N9 C21 H21A 109.5 . . ?
N9 C21 H21B 109.5 . . ?
H21A C21 H21B 109.5 . . ?
N9 C21 H21C 109.5 . . ?
H21A C21 H21C 109.5 . . ?
H21B C21 H21C 109.5 . . ?
C11 C12 C7 120.7(3) . . ?
C11 C12 H12 119.6 . . ?
C7 C12 H12 119.6 . . ?
N2 C3 H3A 109.5 . . ?
N2 C3 H3B 109.5 . . ?
H3A C3 H3B 109.5 . . ?
N2 C3 H3C 109.5 . . ?
H3A C3 H3C 109.5 . . ?
H3B C3 H3C 109.5 . . ?
Si2 C30 H30A 109.5 . . ?
Si2 C30 H30B 109.5 . . ?
H30A C30 H30B 109.5 . . ?
Si2 C30 H30C 109.5 . . ?
H30A C30 H30C 109.5 . . ?
H30B C30 H30C 109.5 . . ?
Si2 C28 H28A 109.5 . . ?
Si2 C28 H28B 109.5 . . ?
H28A C28 H28B 109.5 . . ?
Si2 C28 H28C 109.5 . . ?
H28A C28 H28C 109.5 . . ?
H28B C28 H28C 109.5 . . ?
C25 C24 C23 120.6(3) . . ?
C25 C24 H24 119.7 . . ?
C23 C24 H24 119.7 . . ?
C10 C9 C8 121.1(3) . . ?
C10 C9 H9 119.5 . . ?
C8 C9 H9 119.5 . . ?
C25 C26 C27 120.9(3) . . ?
C25 C26 H26 119.5 . . ?
C27 C26 H26 119.5 . . ?
Si1 C15 H15A 109.5 . . ?
Si1 C15 H15B 109.5 . . ?
H15A C15 H15B 109.5 . . ?
Si1 C15 H15C 109.5 . . ?
H15A C15 H15C 109.5 . . ?
H15B C15 H15C 109.5 . . ?
C10 C11 C12 120.7(3) . . ?
C10 C11 H11 119.7 . . ?
C12 C11 H11 119.7 . . ?
Si1 C14 H14A 109.5 . . ?
Si1 C14 H14B 109.5 . . ?
H14A C14 H14B 109.5 . . ?
Si1 C14 H14C 109.5 . . ?
H14A C14 H14C 109.5 . . ?
H14B C14 H14C 109.5 . . ?
C9 C10 C11 118.8(3) . . ?
C9 C10 H10 120.6 . . ?
C11 C10 H10 120.6 . . ?
N9 C20 H20A 109.5 . . ?
N9 C20 H20B 109.5 . . ?
H20A C20 H20B 109.5 . . ?
N9 C20 H20C 109.5 . . ?
H20A C20 H20C 109.5 . . ?
H20B C20 H20C 109.5 . . ?
N4 C6 H6A 109.5 . . ?
N4 C6 H6B 109.5 . . ?
H6A C6 H6B 109.5 . . ?
N4 C6 H6C 109.5 . . ?
H6A C6 H6C 109.5 . . ?
H6B C6 H6C 109.5 . . ?
N7 C17 H17A 109.5 . . ?
N7 C17 H17B 109.5 . . ?
H17A C17 H17B 109.5 . . ?
N7 C17 H17C 109.5 . . ?
H17A C17 H17C 109.5 . . ?
H17B C17 H17C 109.5 . . ?
C24 C25 C26 118.8(3) . . ?
C24 C25 H25 120.6 . . ?
C26 C25 H25 120.6 . . ?
N7 C18 H18A 109.5 . . ?
N7 C18 H18B 109.5 . . ?
H18A C18 H18B 109.5 . . ?
N7 C18 H18C 109.5 . . ?
H18A C18 H18C 109.5 . . ?
H18B C18 H18C 109.5 . . ?
Si1 C13 H13A 109.5 . . ?
Si1 C13 H13B 109.5 . . ?
H13A C13 H13B 109.5 . . ?
Si1 C13 H13C 109.5 . . ?
H13A C13 H13C 109.5 . . ?
H13B C13 H13C 109.5 . . ?
N4 C5 H5A 109.5 . . ?
N4 C5 H5B 109.5 . . ?
H5A C5 H5B 109.5 . . ?
N4 C5 H5C 109.5 . . ?
H5A C5 H5C 109.5 . . ?
H5B C5 H5C 109.5 . . ?
Si2 C29 H29A 109.5 . . ?
Si2 C29 H29B 109.5 . . ?
H29A C29 H29B 109.5 . . ?
Si2 C29 H29C 109.5 . . ?
H29A C29 H29C 109.5 . . ?
H29B C29 H29C 109.5 . . ?

loop_
_geom_bond_atom_site_label_1
_geom_bond_atom_site_label_2
_geom_bond_distance
_geom_bond_site_symmetry_2
_geom_bond_publ_flag
Fe N1 2.014(2) . ?
Fe N6 2.018(2) . ?
Fe N10 2.031(2) . ?
Fe N5 2.038(2) . ?
Si1 N1 1.750(2) . ?
Si1 C15 1.853(3) . ?
Si1 C14 1.856(3) . ?
Si1 C13 1.869(3) . ?
Si2 N6 1.735(2) . ?
Si2 C28 1.855(3) . ?
Si2 C29 1.862(3) . ?
Si2 C30 1.866(3) . ?
N1 C1 1.344(3) . ?
N10 C19 1.357(3) . ?
N10 C22 1.411(3) . ?
N6 C16 1.334(3) . ?
C23 C24 1.384(4) . ?
C23 C22 1.388(4) . ?
C23 H23 0.9300 . ?
N5 C4 1.327(3) . ?
N5 C7 1.422(3) . ?
C16 N8 1.333(3) . ?
C16 N7 1.374(3) . ?
N8 C19 1.325(3) . ?
C7 C12 1.386(4) . ?
C7 C8 1.392(4) . ?
N7 C18 1.448(4) . ?
N7 C17 1.455(4) . ?
N2 C1 1.424(3) . ?
N2 C3 1.456(4) . ?
N2 C2 1.459(4) . ?
C27 C26 1.380(4) . ?
C27 C22 1.395(3) . ?
C27 H27 0.9300 . ?
N3 C1 1.304(3) . ?
N3 C4 1.346(3) . ?
N4 C4 1.364(3) . ?
N4 C5 1.458(4) . ?
N4 C6 1.458(4) . ?
N9 C19 1.352(3) . ?
N9 C21 1.450(3) . ?
N9 C20 1.455(4) . ?
C8 C9 1.375(4) . ?
C8 H8 0.9300 . ?
C2 H2A 0.9600 . ?
C2 H2B 0.9600 . ?
C2 H2C 0.9600 . ?
C21 H21A 0.9600 . ?
C21 H21B 0.9600 . ?
C21 H21C 0.9600 . ?
C12 C11 1.379(4) . ?
C12 H12 0.9300 . ?
C3 H3A 0.9600 . ?
C3 H3B 0.9600 . ?
C3 H3C 0.9600 . ?
C30 H30A 0.9600 . ?
C30 H30B 0.9600 . ?
C30 H30C 0.9600 . ?
C28 H28A 0.9600 . ?
C28 H28B 0.9600 . ?
C28 H28C 0.9600 . ?
C24 C25 1.375(4) . ?
C24 H24 0.9300 . ?
C9 C10 1.370(4) . ?
C9 H9 0.9300 . ?
C26 C25 1.377(4) . ?
C26 H26 0.9300 . ?
C15 H15A 0.9600 . ?
C15 H15B 0.9600 . ?
C15 H15C 0.9600 . ?
C11 C10 1.380(4) . ?
C11 H11 0.9300 . ?
C14 H14A 0.9600 . ?
C14 H14B 0.9600 . ?
C14 H14C 0.9600 . ?
C10 H10 0.9300 . ?
C20 H20A 0.9600 . ?
C20 H20B 0.9600 . ?
C20 H20C 0.9600 . ?
C6 H6A 0.9600 . ?
C6 H6B 0.9600 . ?
C6 H6C 0.9600 . ?
C17 H17A 0.9600 . ?
C17 H17B 0.9600 . ?
C17 H17C 0.9600 . ?
C25 H25 0.9300 . ?
C18 H18A 0.9600 . ?
C18 H18B 0.9600 . ?
C18 H18C 0.9600 . ?
C13 H13A 0.9600 . ?
C13 H13B 0.9600 . ?
C13 H13C 0.9600 . ?
C5 H5A 0.9600 . ?
C5 H5B 0.9600 . ?
C5 H5C 0.9600 . ?
C29 H29A 0.9600 . ?
C29 H29B 0.9600 . ?
C29 H29C 0.9600 . ?
